data_2016337
loop_
_publ_author_name
'Jones, Peter G.'
'Hopf, Henning'
'Mlynek, Cornelia'
'Swaminathan, Vijay Narayanan'

_publ_section_title
;
 Weak C---H&#x00B7;&#x00B7;&#x00B7;N[tripleC hydrogen bonds in the
 structures of two poly(cyano)-substituted ring systems
;
_journal_coeditor_code HJ3057
_journal_issue 12
_journal_name_full 'Acta Crystallographica Section C'
_journal_page_first o723
_journal_page_last o725
_journal_paper_doi 10.1107/S0108270107052535
_journal_volume 63
_journal_year 2007
_chemical_formula_iupac 'C20 H12 N4'
_chemical_formula_moiety 'C20 H12 N4'
_chemical_formula_sum 'C20 H12 N4'
_chemical_formula_weight 308.34
_chemical_name_systematic
;
[2.2]paracyclophane-4,5,12,13-tetracarbonitrile
;
_space_group_IT_number 14
_symmetry_cell_setting monoclinic
_symmetry_space_group_name_Hall '-P 2yn'
_symmetry_space_group_name_H-M 'P 1 21/n 1'
_atom_sites_solution_hydrogens geom
_atom_sites_solution_primary direct
_atom_sites_solution_secondary difmap
_audit_creation_method SHELXL-97
_cell_angle_alpha 90.00
_cell_angle_beta 103.603(4)
_cell_angle_gamma 90.00
_cell_formula_units_Z 4
_cell_length_a 7.0277(6)
_cell_length_b 15.1197(14)
_cell_length_c 14.3219(14)
_cell_measurement_reflns_used 5499
_cell_measurement_temperature 133(2)
_cell_measurement_theta_max 30.4
_cell_measurement_theta_min 2.7
_cell_volume 1479.1(2)
_computing_cell_refinement 'SAINT (Bruker, 1998)'
_computing_data_collection 'SMART (Bruker, 1998)'
_computing_data_reduction 'SAINT (Bruker, 1998)'
_computing_molecular_graphics 'XP (Siemens, 1994)'
_computing_publication_material 'SHELXL97 (Sheldrick, 1997)'
_computing_structure_refinement 'SHELXL97 (Sheldrick, 1997)'
_computing_structure_solution 'SHELXS97 (Sheldrick, 1997)'
_diffrn_ambient_temperature 133(2)
_diffrn_detector_area_resol_mean 8.192
_diffrn_measured_fraction_theta_full 0.999
_diffrn_measured_fraction_theta_max 0.999
_diffrn_measurement_device_type 'Bruker SMART 1000 CCD area-detector'
_diffrn_measurement_method \w-scan
_diffrn_radiation_monochromator graphite
_diffrn_radiation_source 'fine-focus sealed tube'
_diffrn_radiation_type MoK\a
_diffrn_radiation_wavelength 0.71073
_diffrn_reflns_av_R_equivalents 0.0315
_diffrn_reflns_av_sigmaI/netI 0.0281
_diffrn_reflns_limit_h_max 9
_diffrn_reflns_limit_h_min -9
_diffrn_reflns_limit_k_max 21
_diffrn_reflns_limit_k_min -21
_diffrn_reflns_limit_l_max 20
_diffrn_reflns_limit_l_min -20
_diffrn_reflns_number 16873
_diffrn_reflns_theta_full 30.00
_diffrn_reflns_theta_max 30.03
_diffrn_reflns_theta_min 1.99
_exptl_absorpt_coefficient_mu 0.085
_exptl_absorpt_correction_type none
_exptl_crystal_colour 'pale yellow'
_exptl_crystal_density_diffrn 1.385
_exptl_crystal_density_method 'not measured'
_exptl_crystal_description tablet
_exptl_crystal_F_000 640
_exptl_crystal_size_max 0.40
_exptl_crystal_size_mid 0.22
_exptl_crystal_size_min 0.12
_refine_diff_density_max 0.435
_refine_diff_density_min -0.224
_refine_ls_extinction_method none
_refine_ls_goodness_of_fit_ref 1.057
_refine_ls_hydrogen_treatment constr
_refine_ls_matrix_type full
_refine_ls_number_parameters 217
_refine_ls_number_reflns 4321
_refine_ls_number_restraints 0
_refine_ls_restrained_S_all 1.057
_refine_ls_R_factor_all 0.0608
_refine_ls_R_factor_gt 0.0430
_refine_ls_shift/su_max 0.000
_refine_ls_shift/su_mean 0.000
_refine_ls_structure_factor_coef Fsqd
_refine_ls_weighting_details 'calc w=1/[\s^2^(Fo^2^)+(0.0788P)^2^] where P=(Fo^2^+2Fc^2^)/3'
_refine_ls_weighting_scheme calc
_refine_ls_wR_factor_gt 0.1199
_refine_ls_wR_factor_ref 0.1298
_reflns_number_gt 3137
_reflns_number_total 4321
_reflns_threshold_expression >2sigma(I)
_cod_data_source_file hj3057.cif
_cod_data_source_block V
_cod_original_sg_symbol_H-M 'P 21/n'
_cod_database_code 2016337
_cod_database_fobs_code 2016337

loop_
_symmetry_equiv_pos_as_xyz
'x, y, z'
'-x+1/2, y+1/2, -z+1/2'
'-x, -y, -z'
'x-1/2, -y-1/2, z-1/2'

loop_
_atom_site_type_symbol
_atom_site_label
_atom_site_fract_x
_atom_site_fract_y
_atom_site_fract_z
_atom_site_U_iso_or_equiv
_atom_site_adp_type
_atom_site_calc_flag
_atom_site_refinement_flags
_atom_site_occupancy
C C1 0.28446(16) 0.53374(8) 0.06102(7) 0.0219(2) Uani d . 1
H H1A 0.2630 0.4720 0.0378 0.026 Uiso calc R 1
H H1B 0.2664 0.5728 0.0041 0.026 Uiso calc R 1
C C2 0.12622(15) 0.55817(7) 0.11976(7) 0.0191(2) Uani d . 1
H H2A 0.0502 0.6102 0.0897 0.023 Uiso calc R 1
H H2B 0.0342 0.5081 0.1165 0.023 Uiso calc R 1
C C3 0.21831(14) 0.57865(7) 0.22369(7) 0.0163(2) Uani d . 1
C C4 0.26693(15) 0.66479(7) 0.25606(7) 0.0165(2) Uani d . 1
C C5 0.41777(15) 0.67975(7) 0.33964(7) 0.0173(2) Uani d . 1
C C6 0.52242(15) 0.60906(7) 0.38994(7) 0.0187(2) Uani d . 1
C C7 0.44105(16) 0.52497(7) 0.36861(7) 0.0191(2) Uani d . 1
H H7 0.4892 0.4771 0.4104 0.023 Uiso calc R 1
C C8 0.29143(15) 0.50989(7) 0.28759(7) 0.0183(2) Uani d . 1
H H8 0.2380 0.4522 0.2754 0.022 Uiso calc R 1
C C9 0.73036(16) 0.61900(8) 0.44893(8) 0.0240(2) Uani d . 1
H H9A 0.7485 0.5812 0.5068 0.029 Uiso calc R 1
H H9B 0.7523 0.6812 0.4705 0.029 Uiso calc R 1
C C10 0.88759(15) 0.59252(7) 0.39058(8) 0.0206(2) Uani d . 1
H H10A 0.9821 0.6416 0.3940 0.025 Uiso calc R 1
H H10B 0.9609 0.5399 0.4208 0.025 Uiso calc R 1
C C11 0.79553(14) 0.57232(7) 0.28656(7) 0.0173(2) Uani d . 1
C C12 0.74545(15) 0.48613(7) 0.25415(7) 0.0163(2) Uani d . 1
C C13 0.59387(15) 0.47160(7) 0.17079(7) 0.0166(2) Uani d . 1
C C14 0.49179(15) 0.54304(7) 0.12023(7) 0.0180(2) Uani d . 1
C C15 0.57641(16) 0.62667(7) 0.14085(7) 0.0200(2) Uani d . 1
H H15 0.5314 0.6745 0.0983 0.024 Uiso calc R 1
C C16 0.72463(16) 0.64100(7) 0.22221(8) 0.0197(2) Uani d . 1
H H16 0.7792 0.6985 0.2346 0.024 Uiso calc R 1
C C17 0.18239(15) 0.73888(7) 0.19756(8) 0.0196(2) Uani d . 1
C C18 0.47709(16) 0.76971(7) 0.36423(8) 0.0214(2) Uani d . 1
C C19 0.82807(15) 0.41157(7) 0.31194(8) 0.0202(2) Uani d . 1
C C20 0.53118(15) 0.38252(7) 0.14453(7) 0.0191(2) Uani d . 1
N N1 0.11400(15) 0.79703(7) 0.14967(7) 0.0284(2) Uani d . 1
N N2 0.52251(16) 0.84139(7) 0.38263(8) 0.0318(3) Uani d . 1
N N3 0.89486(15) 0.35262(7) 0.35901(7) 0.0299(2) Uani d . 1
N N4 0.48109(15) 0.31205(7) 0.12168(7) 0.0286(2) Uani d . 1

loop_
_atom_site_aniso_label
_atom_site_aniso_U_11
_atom_site_aniso_U_22
_atom_site_aniso_U_33
_atom_site_aniso_U_12
_atom_site_aniso_U_13
_atom_site_aniso_U_23
C1 0.0214(5) 0.0276(6) 0.0150(5) 0.0061(4) 0.0009(4) -0.0009(4)
C2 0.0167(5) 0.0202(5) 0.0190(5) -0.0016(4) 0.0014(4) -0.0034(4)
C3 0.0127(4) 0.0185(5) 0.0183(5) -0.0011(4) 0.0047(4) -0.0017(4)
C4 0.0144(5) 0.0184(5) 0.0171(5) -0.0003(4) 0.0048(4) -0.0010(4)
C5 0.0159(5) 0.0199(5) 0.0168(5) -0.0016(4) 0.0052(4) -0.0031(4)
C6 0.0175(5) 0.0244(6) 0.0145(5) 0.0004(4) 0.0046(4) -0.0015(4)
C7 0.0206(5) 0.0205(5) 0.0176(5) 0.0032(4) 0.0072(4) 0.0027(4)
C8 0.0180(5) 0.0171(5) 0.0214(5) -0.0008(4) 0.0078(4) -0.0002(4)
C9 0.0193(5) 0.0342(6) 0.0169(5) 0.0019(5) 0.0008(4) -0.0028(4)
C10 0.0160(5) 0.0224(5) 0.0217(5) -0.0012(4) 0.0011(4) -0.0028(4)
C11 0.0133(5) 0.0193(5) 0.0201(5) 0.0000(4) 0.0053(4) -0.0015(4)
C12 0.0145(4) 0.0166(5) 0.0181(5) 0.0013(4) 0.0045(4) 0.0003(4)
C13 0.0162(5) 0.0182(5) 0.0160(5) 0.0005(4) 0.0047(4) -0.0009(4)
C14 0.0194(5) 0.0210(5) 0.0142(5) 0.0039(4) 0.0053(4) 0.0001(4)
C15 0.0223(5) 0.0200(5) 0.0193(5) 0.0044(4) 0.0082(4) 0.0036(4)
C16 0.0192(5) 0.0186(5) 0.0237(5) -0.0002(4) 0.0095(4) 0.0001(4)
C17 0.0184(5) 0.0192(5) 0.0212(5) -0.0028(4) 0.0046(4) -0.0034(4)
C18 0.0184(5) 0.0248(6) 0.0201(5) -0.0017(4) 0.0029(4) -0.0040(4)
C19 0.0171(5) 0.0210(5) 0.0206(5) -0.0005(4) 0.0007(4) -0.0021(4)
C20 0.0173(5) 0.0216(5) 0.0174(5) 0.0018(4) 0.0022(4) 0.0006(4)
N1 0.0306(5) 0.0225(5) 0.0305(5) 0.0014(4) 0.0040(4) 0.0028(4)
N2 0.0307(6) 0.0277(6) 0.0340(6) -0.0064(4) 0.0019(4) -0.0077(4)
N3 0.0291(6) 0.0249(5) 0.0308(5) 0.0011(4) -0.0031(4) 0.0030(4)
N4 0.0303(5) 0.0239(5) 0.0295(5) -0.0023(4) 0.0027(4) -0.0023(4)

loop_
_atom_type_symbol
_atom_type_description
_atom_type_scat_dispersion_real
_atom_type_scat_dispersion_imag
_atom_type_scat_source
C C 0.0033 0.0016 'International Tables Vol C Tables 4.2.6.8 and 6.1.1.4'
H H 0.0000 0.0000 'International Tables Vol C Tables 4.2.6.8 and 6.1.1.4'
N N 0.0061 0.0033 'International Tables Vol C Tables 4.2.6.8 and 6.1.1.4'

loop_
_geom_angle_atom_site_label_1
_geom_angle_atom_site_label_2
_geom_angle_atom_site_label_3
_geom_angle
_geom_angle_publ_flag
C14 C1 C2 112.60(8) y
C3 C2 C1 112.28(8) y
C4 C3 C8 116.84(9) y
C4 C3 C2 122.22(9) ?
C8 C3 C2 119.90(9) ?
C3 C4 C5 120.30(9) ?
C3 C4 C17 119.76(9) ?
C5 C4 C17 119.41(9) ?
C6 C5 C4 120.76(9) ?
C6 C5 C18 120.58(9) ?
C4 C5 C18 118.19(9) ?
C5 C6 C7 116.37(9) y
C5 C6 C9 122.26(10) ?
C7 C6 C9 120.25(10) ?
C8 C7 C6 121.47(10) ?
C7 C8 C3 120.88(10) ?
C6 C9 C10 112.44(8) ?
C11 C10 C9 112.41(8) ?
C16 C11 C12 116.70(9) y
C16 C11 C10 120.21(9) ?
C12 C11 C10 122.11(9) ?
C11 C12 C13 120.25(9) ?
C11 C12 C19 120.20(9) ?
C13 C12 C19 119.01(9) ?
C14 C13 C12 120.53(9) ?
C14 C13 C20 119.90(9) ?
C12 C13 C20 119.22(9) ?
C15 C14 C13 116.57(9) y
C15 C14 C1 120.58(9) ?
C13 C14 C1 121.85(10) ?
C16 C15 C14 121.14(10) ?
C15 C16 C11 121.23(10) ?
N1 C17 C4 178.89(12) ?
N2 C18 C5 179.11(13) ?
N3 C19 C12 179.21(12) ?
N4 C20 C13 178.59(11) ?
C14 C1 H1A 109.1 ?
C2 C1 H1A 109.1 ?
C14 C1 H1B 109.1 ?
C2 C1 H1B 109.1 ?
H1A C1 H1B 107.8 ?
C3 C2 H2A 109.1 ?
C1 C2 H2A 109.1 ?
C3 C2 H2B 109.1 ?
C1 C2 H2B 109.1 ?
H2A C2 H2B 107.9 ?
C8 C7 H7 119.3 ?
C6 C7 H7 119.3 ?
C7 C8 H8 119.6 ?
C3 C8 H8 119.6 ?
C6 C9 H9A 109.1 ?
C10 C9 H9A 109.1 ?
C6 C9 H9B 109.1 ?
C10 C9 H9B 109.1 ?
H9A C9 H9B 107.8 ?
C11 C10 H10A 109.1 ?
C9 C10 H10A 109.1 ?
C11 C10 H10B 109.1 ?
C9 C10 H10B 109.1 ?
H10A C10 H10B 107.9 ?
C16 C15 H15 119.4 ?
C14 C15 H15 119.4 ?
C15 C16 H16 119.4 ?
C11 C16 H16 119.4 ?

loop_
_geom_bond_atom_site_label_1
_geom_bond_atom_site_label_2
_geom_bond_distance
_geom_bond_publ_flag
C1 C14 1.5102(14) ?
C1 C2 1.5877(15) y
C2 C3 1.5091(14) ?
C3 C4 1.3977(14) ?
C3 C8 1.4004(14) ?
C4 C5 1.4180(14) ?
C4 C17 1.4407(15) ?
C5 C6 1.3974(15) ?
C5 C18 1.4418(15) ?
C6 C7 1.3981(15) ?
C6 C9 1.5137(14) ?
C7 C8 1.3892(15) ?
C9 C10 1.5856(15) y
C10 C11 1.5092(14) ?
C11 C16 1.4001(14) ?
C11 C12 1.4002(14) ?
C12 C13 1.4178(14) ?
C12 C19 1.4377(14) ?
C13 C14 1.4005(14) ?
C13 C20 1.4394(15) ?
C14 C15 1.3990(15) ?
C15 C16 1.3852(15) ?
C17 N1 1.1487(14) ?
C18 N2 1.1430(14) ?
C19 N3 1.1491(14) ?
C20 N4 1.1455(14) ?
C1 H1A 0.9900 ?
C1 H1B 0.9900 ?
C2 H2A 0.9900 ?
C2 H2B 0.9900 ?
C7 H7 0.9500 ?
C8 H8 0.9500 ?
C9 H9A 0.9900 ?
C9 H9B 0.9900 ?
C10 H10A 0.9900 ?
C10 H10B 0.9900 ?
C15 H15 0.9500 ?
C16 H16 0.9500 ?

loop_
_geom_hbond_atom_site_label_D
_geom_hbond_atom_site_label_H
_geom_hbond_atom_site_label_A
_geom_hbond_site_symmetry_A
_geom_hbond_distance_DH
_geom_hbond_distance_HA
_geom_hbond_distance_DA
_geom_hbond_angle_DHA
C8 H8 N1 2_545 0.95 2.69 3.3654(15) 129.0
C7 H7 N1 2_545 0.95 2.90 3.4710(15) 120.1
C1 H1B N2 4_575 0.99 2.50 3.3569(15) 144.8
C2 H2B N2 2_545 0.99 2.55 3.4380(15) 148.9
C10 H10A N4 2_655 0.99 2.60 3.4606(15) 144.8
C15 H15 N3 2_655 0.95 2.78 3.4221(15) 125.4
C16 H16 N3 2_655 0.95 2.82 3.4403(15) 123.8
C16 H16 N4 2_655 0.95 2.90 3.7133(15) 144.7

loop_
_geom_torsion_atom_site_label_1
_geom_torsion_atom_site_label_2
_geom_torsion_atom_site_label_3
_geom_torsion_atom_site_label_4
_geom_torsion
C14 C1 C2 C3 -4.26(13)
C1 C2 C3 C4 93.18(12)
C1 C2 C3 C8 -74.78(12)
C8 C3 C4 C5 13.97(14)
C2 C3 C4 C5 -154.34(10)
C8 C3 C4 C17 -174.39(9)
C2 C3 C4 C17 17.30(15)
C3 C4 C5 C6 1.15(15)
C17 C4 C5 C6 -170.51(9)
C3 C4 C5 C18 173.34(9)
C17 C4 C5 C18 1.68(15)
C4 C5 C6 C7 -15.22(15)
C18 C5 C6 C7 172.78(9)
C4 C5 C6 C9 152.73(10)
C18 C5 C6 C9 -19.28(15)
C5 C6 C7 C8 14.39(15)
C9 C6 C7 C8 -153.82(10)
C6 C7 C8 C3 0.73(16)
C4 C3 C8 C7 -15.00(15)
C2 C3 C8 C7 153.60(10)
C5 C6 C9 C10 -94.77(12)
C7 C6 C9 C10 72.72(13)
C6 C9 C10 C11 5.82(14)
C9 C10 C11 C16 74.29(13)
C9 C10 C11 C12 -94.03(12)
C16 C11 C12 C13 -14.72(15)
C10 C11 C12 C13 153.98(10)
C16 C11 C12 C19 173.79(9)
C10 C11 C12 C19 -17.51(15)
C11 C12 C13 C14 -0.36(15)
C19 C12 C13 C14 171.23(9)
C11 C12 C13 C20 -173.59(9)
C19 C12 C13 C20 -2.00(15)
C12 C13 C14 C15 15.34(15)
C20 C13 C14 C15 -171.47(9)
C12 C13 C14 C1 -153.32(10)
C20 C13 C14 C1 19.86(15)
C2 C1 C14 C15 -75.29(12)
C2 C1 C14 C13 92.93(12)
C13 C14 C15 C16 -15.37(15)
C1 C14 C15 C16 153.44(10)
C14 C15 C16 C11 0.21(16)
C12 C11 C16 C15 14.94(15)
C10 C11 C16 C15 -153.99(10)

loop_
_cod_related_entry_id
_cod_related_entry_database
_cod_related_entry_code
1 ChemSpider 21120632
